data_7156123
loop_
_publ_author_name
'Wang, Yajun'
'Wu, Rui'
'Zhao, Shijun'
'Quan, Zhengjun'
'Su, Yingpeng'
'Huo, Congde'

_publ_section_title
;
 Air promoted annulation of thiophenols with alkynes leading to
 benzothiophenes.
;
_journal_issue 10
_journal_name_full 'Organic &amp; biomolecular chemistry'
_journal_page_first 1667
_journal_page_last 1671
_journal_paper_doi 10.1039/c8ob00010g
_journal_volume 16
_journal_year 2018
_chemical_formula_sum 'C13 H9 F3 O4 S'
_chemical_formula_weight 318.26
_space_group_IT_number 14
_space_group_name_Hall '-P 2ybc'
_space_group_name_H-M_alt 'P 1 21/c 1'
_symmetry_cell_setting monoclinic
_symmetry_space_group_name_Hall '-P 2ybc'
_symmetry_space_group_name_H-M 'P 1 21/c 1'
_atom_sites_solution_hydrogens geom
_atom_sites_solution_primary direct
_atom_sites_solution_secondary difmap
_audit_creation_method SHELXL-97
_audit_update_record
;
2017-11-06 deposited with the CCDC.
2018-02-12 downloaded from the CCDC.
;
_cell_angle_alpha 90.00
_cell_angle_beta 100.7570(10)
_cell_angle_gamma 90.00
_cell_formula_units_Z 4
_cell_length_a 13.1925(12)
_cell_length_b 13.3019(12)
_cell_length_c 7.7183(7)
_cell_measurement_reflns_used 3770
_cell_measurement_temperature 296(2)
_cell_measurement_theta_max 30.18
_cell_measurement_theta_min 3.06
_cell_volume 1330.6(2)
_computing_cell_refinement 'Bruker SMART'
_computing_data_collection 'Bruker SMART APEX II'
_computing_data_reduction 'Bruker SMART'
_computing_structure_refinement 'SHELXL-97 (Sheldrick, 2008)'
_computing_structure_solution 'SHELXS-97 (Sheldrick, 2008)'
_diffrn_ambient_temperature 296(2)
_diffrn_measured_fraction_theta_full 0.998
_diffrn_measured_fraction_theta_max 0.998
_diffrn_measurement_device_type 'Bruker APEX II area detector'
_diffrn_measurement_method '\w scans'
_diffrn_radiation_monochromator graphite
_diffrn_radiation_source 'fine-focus sealed tube'
_diffrn_radiation_type MoK\a
_diffrn_radiation_wavelength 0.71073
_diffrn_reflns_av_R_equivalents 0.0181
_diffrn_reflns_av_sigmaI/netI 0.0200
_diffrn_reflns_limit_h_max 15
_diffrn_reflns_limit_h_min -14
_diffrn_reflns_limit_k_max 11
_diffrn_reflns_limit_k_min -15
_diffrn_reflns_limit_l_max 9
_diffrn_reflns_limit_l_min -9
_diffrn_reflns_number 6611
_diffrn_reflns_theta_full 25.00
_diffrn_reflns_theta_max 25.00
_diffrn_reflns_theta_min 2.19
_exptl_absorpt_coefficient_mu 0.292
_exptl_absorpt_correction_T_max 0.9439
_exptl_absorpt_correction_T_min 0.9175
_exptl_absorpt_correction_type multi-scan
_exptl_absorpt_process_details SADABS
_exptl_crystal_colour colorless
_exptl_crystal_density_diffrn 1.589
_exptl_crystal_density_method 'not measured'
_exptl_crystal_description block
_exptl_crystal_F_000 648
_exptl_crystal_size_max 0.30
_exptl_crystal_size_mid 0.20
_exptl_crystal_size_min 0.20
_refine_diff_density_max 0.538
_refine_diff_density_min -0.365
_refine_diff_density_rms 0.068
_refine_ls_extinction_method none
_refine_ls_goodness_of_fit_ref 1.000
_refine_ls_hydrogen_treatment mixed
_refine_ls_matrix_type full
_refine_ls_number_parameters 192
_refine_ls_number_reflns 2334
_refine_ls_number_restraints 0
_refine_ls_restrained_S_all 1.000
_refine_ls_R_factor_all 0.0496
_refine_ls_R_factor_gt 0.0448
_refine_ls_shift/su_max 0.000
_refine_ls_shift/su_mean 0.000
_refine_ls_structure_factor_coef Fsqd
_refine_ls_weighting_details 'calc w=1/[\s^2^(Fo^2^)+(0.1000P)^2^+0.5528P] where P=(Fo^2^+2Fc^2^)/3'
_refine_ls_weighting_scheme calc
_refine_ls_wR_factor_gt 0.1386
_refine_ls_wR_factor_ref 0.1462
_reflns_number_gt 2072
_reflns_number_total 2334
_reflns_threshold_expression >2sigma(I)
_cod_data_source_file c8ob00010g2.cif
_cod_data_source_block 1
_cod_depositor_comments
;
The following automatic conversions were performed:

'_symmetry_cell_setting' value 'Monoclinic' changed to 'monoclinic'
according to
/home/data/users/saulius/crontab/automatic-downloads/rss-feeds/RSC/lib/dictionaries/cif_core.dic
dictionary named 'cif_core.dic' version 2.4.2 from 2011-04-26.

'_exptl_absorpt_correction_type' value 'Multi-scan' changed to
'multi-scan' according to
/home/data/users/saulius/crontab/automatic-downloads/rss-feeds/RSC/lib/dictionaries/cif_core.dic
dictionary named 'cif_core.dic' version 2.4.2 from 2011-04-26.

Automatic conversion script
Id: cif_fix_values 4973 2017-02-22 13:04:09Z antanas 

 Adding full bibliography for 7156123.cif.
;
_cod_original_sg_symbol_H-M P2(1)/c
_cod_database_code 7156123

loop_
_symmetry_equiv_pos_as_xyz
'x, y, z'
'-x, y+1/2, -z+1/2'
'-x, -y, -z'
'x, -y-1/2, z-1/2'

loop_
_atom_site_label
_atom_site_type_symbol
_atom_site_fract_x
_atom_site_fract_y
_atom_site_fract_z
_atom_site_U_iso_or_equiv
_atom_site_adp_type
_atom_site_occupancy
_atom_site_symmetry_multiplicity
_atom_site_calc_flag
_atom_site_refinement_flags
S1 S 0.25118(4) 0.60935(4) 0.14251(8) 0.0474(2) Uani 1 1 d .
C1 C 0.53546(17) 0.77789(18) 0.3820(3) 0.0456(5) Uani 1 1 d .
C2 C 0.44664(16) 0.82677(17) 0.3067(3) 0.0435(5) Uani 1 1 d .
H2 H 0.4442 0.8966 0.3046 0.052 Uiso 1 1 calc R
C3 C 0.35981(15) 0.77035(16) 0.2332(3) 0.0388(5) Uani 1 1 d .
C4 C 0.25967(15) 0.80365(16) 0.1459(3) 0.0393(5) Uani 1 1 d .
C5 C 0.19478(16) 0.72533(16) 0.0898(3) 0.0411(5) Uani 1 1 d .
C6 C 0.36560(15) 0.66449(16) 0.2422(3) 0.0412(5) Uani 1 1 d .
C7 C 0.45551(18) 0.61605(17) 0.3231(3) 0.0481(6) Uani 1 1 d .
H7 H 0.4580 0.5463 0.3308 0.058 Uiso 1 1 calc R
C8 C 0.54011(16) 0.67272(18) 0.3911(3) 0.0480(5) Uani 1 1 d .
H8 H 0.6011 0.6413 0.4437 0.058 Uiso 1 1 calc R
C9 C 0.62954(18) 0.8388(2) 0.4478(3) 0.0566(6) Uani 1 1 d .
C10 C 0.23538(17) 0.91290(17) 0.1263(3) 0.0444(5) Uani 1 1 d .
C11 C 0.1190(3) 1.0397(2) 0.1691(5) 0.0796(9) Uani 1 1 d .
H11A H 0.1693 1.0794 0.2455 0.119 Uiso 1 1 calc R
H11B H 0.0530 1.0473 0.2027 0.119 Uiso 1 1 calc R
H11C H 0.1147 1.0617 0.0495 0.119 Uiso 1 1 calc R
C12 C 0.08993(17) 0.72999(18) -0.0155(3) 0.0457(5) Uani 1 1 d .
C13 C -0.0594(2) 0.6368(3) -0.1248(5) 0.0841(10) Uani 1 1 d .
H13A H -0.1048 0.6830 -0.0815 0.126 Uiso 1 1 calc R
H13B H -0.0861 0.5698 -0.1224 0.126 Uiso 1 1 calc R
H13C H -0.0547 0.6543 -0.2437 0.126 Uiso 1 1 calc R
F1 F 0.61004(15) 0.92454(17) 0.5257(3) 0.0964(7) Uani 1 1 d .
F2 F 0.67514(14) 0.87094(16) 0.3187(2) 0.0880(6) Uani 1 1 d .
F3 F 0.69886(16) 0.79262(17) 0.5628(4) 0.1250(10) Uani 1 1 d .
O1 O 0.29024(16) 0.97264(13) 0.0745(3) 0.0684(5) Uani 1 1 d .
O2 O 0.14933(13) 0.93527(13) 0.1833(2) 0.0591(5) Uani 1 1 d .
O3 O 0.05342(14) 0.80177(14) -0.0973(3) 0.0672(5) Uani 1 1 d .
O4 O 0.04142(12) 0.64177(14) -0.0151(2) 0.0581(5) Uani 1 1 d .

loop_
_atom_site_aniso_label
_atom_site_aniso_U_11
_atom_site_aniso_U_22
_atom_site_aniso_U_33
_atom_site_aniso_U_23
_atom_site_aniso_U_13
_atom_site_aniso_U_12
S1 0.0376(4) 0.0361(4) 0.0642(4) -0.0004(2) -0.0012(3) -0.0014(2)
C1 0.0370(11) 0.0536(13) 0.0457(12) -0.0007(9) 0.0061(9) -0.0062(9)
C2 0.0401(11) 0.0413(11) 0.0484(12) -0.0002(9) 0.0067(9) -0.0037(9)
C3 0.0351(11) 0.0375(11) 0.0445(11) -0.0002(8) 0.0093(9) 0.0010(8)
C4 0.0347(11) 0.0381(11) 0.0451(11) 0.0001(8) 0.0076(9) 0.0027(8)
C5 0.0336(11) 0.0394(11) 0.0503(12) 0.0008(9) 0.0079(9) 0.0029(8)
C6 0.0365(11) 0.0399(11) 0.0465(11) -0.0007(9) 0.0058(9) 0.0005(9)
C7 0.0422(12) 0.0423(12) 0.0570(13) 0.0016(10) 0.0017(10) 0.0055(9)
C8 0.0357(11) 0.0534(13) 0.0520(13) 0.0015(10) 0.0006(9) 0.0052(10)
C9 0.0419(12) 0.0666(16) 0.0585(14) 0.0028(12) 0.0016(10) -0.0109(11)
C10 0.0442(12) 0.0390(11) 0.0475(12) -0.0024(9) 0.0018(9) 0.0025(10)
C11 0.0742(19) 0.0517(16) 0.106(2) -0.0151(15) -0.0021(17) 0.0254(14)
C12 0.0340(11) 0.0513(13) 0.0519(13) -0.0027(10) 0.0080(9) 0.0038(9)
C13 0.0433(15) 0.096(2) 0.103(2) -0.0046(19) -0.0122(15) -0.0152(15)
F1 0.0740(11) 0.1021(14) 0.1144(16) -0.0517(12) 0.0211(11) -0.0340(11)
F2 0.0722(11) 0.1122(15) 0.0847(12) -0.0137(10) 0.0284(9) -0.0450(10)
F3 0.0783(13) 0.1056(16) 0.158(2) 0.0505(15) -0.0638(14) -0.0373(12)
O1 0.0738(12) 0.0429(10) 0.0926(14) 0.0064(9) 0.0263(11) -0.0030(9)
O2 0.0503(9) 0.0482(10) 0.0792(12) -0.0047(8) 0.0126(8) 0.0156(8)
O3 0.0492(10) 0.0589(11) 0.0848(13) 0.0071(9) -0.0101(9) 0.0089(8)
O4 0.0389(9) 0.0603(10) 0.0712(11) -0.0014(8) -0.0002(8) -0.0096(8)

loop_
_atom_type_symbol
_atom_type_description
_atom_type_scat_dispersion_real
_atom_type_scat_dispersion_imag
_atom_type_scat_source
C C 0.0033 0.0016 'International Tables Vol C Tables 4.2.6.8 and 6.1.1.4'
H H 0.0000 0.0000 'International Tables Vol C Tables 4.2.6.8 and 6.1.1.4'
O O 0.0106 0.0060 'International Tables Vol C Tables 4.2.6.8 and 6.1.1.4'
F F 0.0171 0.0103 'International Tables Vol C Tables 4.2.6.8 and 6.1.1.4'
S S 0.1246 0.1234 'International Tables Vol C Tables 4.2.6.8 and 6.1.1.4'

loop_
_geom_angle_atom_site_label_1
_geom_angle_atom_site_label_2
_geom_angle_atom_site_label_3
_geom_angle
C6 S1 C5 91.60(10)
C2 C1 C8 121.4(2)
C2 C1 C9 118.6(2)
C8 C1 C9 120.0(2)
C1 C2 C3 119.2(2)
C1 C2 H2 120.4
C3 C2 H2 120.4
C2 C3 C6 118.89(19)
C2 C3 C4 129.6(2)
C6 C3 C4 111.55(18)
C5 C4 C3 112.37(18)
C5 C4 C10 126.96(19)
C3 C4 C10 120.67(19)
C4 C5 C12 127.8(2)
C4 C5 S1 112.90(16)
C12 C5 S1 119.18(17)
C7 C6 C3 121.19(19)
C7 C6 S1 127.24(17)
C3 C6 S1 111.57(15)
C8 C7 C6 118.9(2)
C8 C7 H7 120.5
C6 C7 H7 120.5
C7 C8 C1 120.4(2)
C7 C8 H8 119.8
C1 C8 H8 119.8
F3 C9 F2 107.7(2)
F3 C9 F1 105.4(2)
F2 C9 F1 102.4(2)
F3 C9 C1 114.2(2)
F2 C9 C1 112.6(2)
F1 C9 C1 113.6(2)
O1 C10 O2 124.9(2)
O1 C10 C4 123.5(2)
O2 C10 C4 111.50(19)
O2 C11 H11A 109.5
O2 C11 H11B 109.5
H11A C11 H11B 109.5
O2 C11 H11C 109.5
H11A C11 H11C 109.5
H11B C11 H11C 109.5
O3 C12 O4 123.8(2)
O3 C12 C5 124.8(2)
O4 C12 C5 111.32(19)
O4 C13 H13A 109.5
O4 C13 H13B 109.5
H13A C13 H13B 109.5
O4 C13 H13C 109.5
H13A C13 H13C 109.5
H13B C13 H13C 109.5
C10 O2 C11 115.6(2)
C12 O4 C13 115.4(2)

loop_
_geom_bond_atom_site_label_1
_geom_bond_atom_site_label_2
_geom_bond_distance
S1 C6 1.725(2)
S1 C5 1.728(2)
C1 C2 1.371(3)
C1 C8 1.402(3)
C1 C9 1.490(3)
C2 C3 1.398(3)
C2 H2 0.9300
C3 C6 1.411(3)
C3 C4 1.437(3)
C4 C5 1.367(3)
C4 C10 1.490(3)
C5 C12 1.469(3)
C6 C7 1.391(3)
C7 C8 1.368(3)
C7 H7 0.9300
C8 H8 0.9300
C9 F3 1.303(3)
C9 F2 1.327(3)
C9 F1 1.336(3)
C10 O1 1.193(3)
C10 O2 1.326(3)
C11 O2 1.444(3)
C11 H11A 0.9600
C11 H11B 0.9600
C11 H11C 0.9600
C12 O3 1.195(3)
C12 O4 1.337(3)
C13 O4 1.439(3)
C13 H13A 0.9600
C13 H13B 0.9600
C13 H13C 0.9600

loop_
_geom_torsion_atom_site_label_1
_geom_torsion_atom_site_label_2
_geom_torsion_atom_site_label_3
_geom_torsion_atom_site_label_4
_geom_torsion
C8 C1 C2 C3 -1.8(3)
C9 C1 C2 C3 175.6(2)
C1 C2 C3 C6 1.4(3)
C1 C2 C3 C4 -179.0(2)
C2 C3 C4 C5 179.3(2)
C6 C3 C4 C5 -1.1(3)
C2 C3 C4 C10 -1.4(3)
C6 C3 C4 C10 178.23(18)
C3 C4 C5 C12 -175.0(2)
C10 C4 C5 C12 5.8(4)
C3 C4 C5 S1 0.8(2)
C10 C4 C5 S1 -178.47(17)
C6 S1 C5 C4 -0.25(18)
C6 S1 C5 C12 175.92(18)
C2 C3 C6 C7 0.3(3)
C4 C3 C6 C7 -179.4(2)
C2 C3 C6 S1 -179.43(16)
C4 C3 C6 S1 0.9(2)
C5 S1 C6 C7 179.9(2)
C5 S1 C6 C3 -0.39(17)
C3 C6 C7 C8 -1.5(3)
S1 C6 C7 C8 178.15(17)
C6 C7 C8 C1 1.1(3)
C2 C1 C8 C7 0.6(3)
C9 C1 C8 C7 -176.8(2)
C2 C1 C9 F3 159.8(3)
C8 C1 C9 F3 -22.8(4)
C2 C1 C9 F2 -76.9(3)
C8 C1 C9 F2 100.4(3)
C2 C1 C9 F1 38.9(3)
C8 C1 C9 F1 -143.7(2)
C5 C4 C10 O1 -132.9(3)
C3 C4 C10 O1 47.9(3)
C5 C4 C10 O2 50.9(3)
C3 C4 C10 O2 -128.3(2)
C4 C5 C12 O3 15.8(4)
S1 C5 C12 O3 -159.8(2)
C4 C5 C12 O4 -167.1(2)
S1 C5 C12 O4 17.4(3)
O1 C10 O2 C11 4.1(4)
C4 C10 O2 C11 -179.8(2)
O3 C12 O4 C13 1.3(4)
C5 C12 O4 C13 -175.9(2)
